data_7039956
loop_
_publ_author_name
'Voitekhovich, Sergei V.'
'Grigoriev, Yuri V.'
'Lyakhov, Alexander S.'
'Ivashkevich, Ludmila S.'
'Ivashkevich, Oleg A.'

_publ_section_title
;
 The first organocopper tetrazole derivative: synthesis and
 characterization.
;
_journal_issue 34
_journal_name_full 'Dalton transactions (Cambridge, England : 2003)'
_journal_page_first 13406
_journal_page_last 13414
_journal_paper_doi 10.1039/c6dt02306a
_journal_volume 45
_journal_year 2016
_chemical_formula_moiety 'C10 H22 Cl2 Cu2 N12'
_chemical_formula_sum 'C10 H22 Cl2 Cu2 N12'
_chemical_formula_weight 508.37
_space_group_crystal_system monoclinic
_space_group_IT_number 14
_space_group_name_Hall '-P 2ybc'
_space_group_name_H-M_alt 'P 1 21/c 1'
_symmetry_space_group_name_Hall '-P 2ybc'
_symmetry_space_group_name_H-M 'P 1 21/c 1'
_atom_sites_solution_hydrogens mixed
_atom_sites_solution_primary direct
_atom_sites_solution_secondary difmap
_audit_creation_method SHELXL-2014/7
_audit_update_record
;
2016-06-08 deposited with the CCDC.
2016-07-20 downloaded from the CCDC.
;
_cell_angle_alpha 90
_cell_angle_beta 103.1342(14)
_cell_angle_gamma 90
_cell_formula_units_Z 2
_cell_length_a 7.6575(2)
_cell_length_b 10.0729(3)
_cell_length_c 12.6180(3)
_cell_measurement_reflns_used 4435
_cell_measurement_temperature 296(2)
_cell_measurement_theta_max 30.26
_cell_measurement_theta_min 2.61
_cell_volume 947.81(4)
_computing_cell_refinement 'SAINT (Bruker, 2010)'
_computing_data_collection 'APEX2 (Bruker, 2010)'
_computing_data_reduction 'SAINT (Bruker, 2010)'
_computing_molecular_graphics 'PLATON (Spek, 2009)'
_computing_publication_material
;
SHELXL-2014/7 (Sheldrick, 2015),
PLATON (Spek, 2009)
;
_computing_structure_refinement 'SHELXL-2014/7 (Sheldrick, 2015)'
_computing_structure_solution 'SIR2014 (Burla et al., 2015)'
_diffrn_ambient_temperature 296(2)
_diffrn_measured_fraction_theta_full 1.000
_diffrn_measured_fraction_theta_max 0.997
_diffrn_measurement_device_type 'Bruker APEX-II CCD'
_diffrn_measurement_method '\f and \w scans'
_diffrn_radiation_monochromator graphite
_diffrn_radiation_type MoK\a
_diffrn_radiation_wavelength 0.71073
_diffrn_reflns_av_R_equivalents 0.0252
_diffrn_reflns_av_unetI/netI 0.0244
_diffrn_reflns_Laue_measured_fraction_full 1.000
_diffrn_reflns_Laue_measured_fraction_max 0.997
_diffrn_reflns_limit_h_max 10
_diffrn_reflns_limit_h_min -10
_diffrn_reflns_limit_k_max 14
_diffrn_reflns_limit_k_min -12
_diffrn_reflns_limit_l_max 18
_diffrn_reflns_limit_l_min -18
_diffrn_reflns_number 9864
_diffrn_reflns_point_group_measured_fraction_full 1.000
_diffrn_reflns_point_group_measured_fraction_max 0.997
_diffrn_reflns_theta_full 25.242
_diffrn_reflns_theta_max 30.650
_diffrn_reflns_theta_min 2.615
_diffrn_source 'fine-focus sealed tube'
_exptl_absorpt_coefficient_mu 2.549
_exptl_absorpt_correction_T_max 0.7461
_exptl_absorpt_correction_T_min 0.6064
_exptl_absorpt_correction_type multi-scan
_exptl_absorpt_process_details 'SADABS (Bruker, 2008)'
_exptl_crystal_colour blue
_exptl_crystal_density_diffrn 1.781
_exptl_crystal_description prism
_exptl_crystal_F_000 516
_exptl_crystal_size_max 0.310
_exptl_crystal_size_mid 0.140
_exptl_crystal_size_min 0.110
_refine_diff_density_max 0.753
_refine_diff_density_min -0.430
_refine_diff_density_rms 0.074
_refine_ls_extinction_method none
_refine_ls_goodness_of_fit_ref 1.009
_refine_ls_hydrogen_treatment mixed
_refine_ls_matrix_type full
_refine_ls_number_parameters 127
_refine_ls_number_reflns 2916
_refine_ls_number_restraints 0
_refine_ls_restrained_S_all 1.009
_refine_ls_R_factor_all 0.0420
_refine_ls_R_factor_gt 0.0313
_refine_ls_shift/su_max 0.001
_refine_ls_shift/su_mean 0.000
_refine_ls_structure_factor_coef Fsqd
_refine_ls_weighting_details 'w=1/[\s^2^(Fo^2^)+(0.0493P)^2^+0.3381P] where P=(Fo^2^+2Fc^2^)/3'
_refine_ls_weighting_scheme calc
_refine_ls_wR_factor_gt 0.0811
_refine_ls_wR_factor_ref 0.0874
_reflns_Friedel_coverage 0.000
_reflns_number_gt 2389
_reflns_number_total 2916
_reflns_threshold_expression 'I > 2\s(I)'
_cod_data_source_file c6dt02306a2.cif
_cod_data_source_block V_296
_cod_depositor_comments 'Adding full bibliography for 7039954--7039958.cif.'
_cod_database_code 7039956
_shelx_shelxl_version_number 2014/7
_shelx_space_group_comment
;
The symmetry employed for this shelxl refinement is uniquely defined
by the following loop, which should always be used as a source of
symmetry information in preference to the above space-group names.
They are only intended as comments.
;
_shelx_estimated_absorpt_t_min 0.505
_shelx_estimated_absorpt_t_max 0.767

loop_
_space_group_symop_operation_xyz
'x, y, z'
'-x, y+1/2, -z+1/2'
'-x, -y, -z'
'x, -y-1/2, z-1/2'

loop_
_atom_site_label
_atom_site_type_symbol
_atom_site_fract_x
_atom_site_fract_y
_atom_site_fract_z
_atom_site_U_iso_or_equiv
_atom_site_adp_type
_atom_site_occupancy
_atom_site_site_symmetry_order
_atom_site_calc_flag
_atom_site_refinement_flags_posn
_atom_site_refinement_flags_adp
Cu1 Cu 0.51731(3) 0.18422(2) 0.57194(2) 0.03052(9) Uani 1 1 d . .
Cl1 Cl 0.64222(8) 0.34983(5) 0.45149(4) 0.03978(13) Uani 1 1 d . .
N1 N 0.1579(3) 0.1411(2) 0.43294(17) 0.0440(4) Uani 1 1 d . .
N2 N 0.0458(3) 0.0552(2) 0.3678(2) 0.0575(6) Uani 1 1 d . .
N3 N 0.1360(3) -0.0510(2) 0.36539(19) 0.0506(5) Uani 1 1 d . .
N4 N 0.3046(2) -0.03567(18) 0.42851(14) 0.0365(4) Uani 1 1 d . .
C5 C 0.3196(3) 0.0872(2) 0.47215(16) 0.0351(4) Uani 1 1 d . .
C6 C 0.0945(4) 0.2720(3) 0.4518(3) 0.0556(7) Uani 1 1 d . .
H6A H -0.0353 0.2737 0.4299 0.067 Uiso 1 1 calc R U
H6B H 0.1405 0.3358 0.4073 0.067 Uiso 1 1 calc R U
C7 C 0.1527(3) 0.3120(3) 0.5697(2) 0.0500(6) Uani 1 1 d . .
H7A H 0.0919 0.3933 0.5815 0.060 Uiso 1 1 calc R U
H7B H 0.1183 0.2433 0.6149 0.060 Uiso 1 1 calc R U
N8 N 0.3464(3) 0.33235(18) 0.60172(15) 0.0352(4) Uani 1 1 d . .
H8 H 0.369(3) 0.404(3) 0.560(2) 0.042 Uiso 1 1 d . U
C9 C 0.4058(4) 0.3724(2) 0.71552(18) 0.0452(5) Uani 1 1 d . .
H9A H 0.3734 0.3053 0.7628 0.054 Uiso 1 1 calc R U
H9B H 0.3493 0.4555 0.7278 0.054 Uiso 1 1 calc R U
C10 C 0.6059(4) 0.3888(2) 0.73914(19) 0.0469(5) Uani 1 1 d . .
H10A H 0.6382 0.4611 0.6965 0.056 Uiso 1 1 calc R U
H10B H 0.6528 0.4079 0.8157 0.056 Uiso 1 1 calc R U
N11 N 0.6790(3) 0.2623(2) 0.70944(16) 0.0407(4) Uani 1 1 d . .
H11A H 0.686(4) 0.208(3) 0.766(3) 0.049 Uiso 1 1 d . U
H11B H 0.775(4) 0.274(3) 0.698(2) 0.049 Uiso 1 1 d . U

loop_
_atom_site_aniso_label
_atom_site_aniso_U_11
_atom_site_aniso_U_22
_atom_site_aniso_U_33
_atom_site_aniso_U_23
_atom_site_aniso_U_13
_atom_site_aniso_U_12
Cu1 0.03409(14) 0.03018(14) 0.02818(13) -0.00027(8) 0.00892(9) 0.00251(9)
Cl1 0.0495(3) 0.0357(2) 0.0394(3) 0.00520(19) 0.0213(2) 0.0042(2)
N1 0.0381(10) 0.0382(10) 0.0545(11) -0.0079(8) 0.0079(8) 0.0044(8)
N2 0.0367(10) 0.0550(13) 0.0755(15) -0.0157(11) 0.0018(10) 0.0009(10)
N3 0.0408(11) 0.0448(11) 0.0645(13) -0.0117(10) 0.0081(9) -0.0033(9)
N4 0.0387(9) 0.0351(9) 0.0367(8) 0.0014(7) 0.0103(7) 0.0008(7)
C5 0.0375(10) 0.0351(10) 0.0350(9) 0.0022(8) 0.0131(8) 0.0014(9)
C6 0.0410(12) 0.0488(14) 0.0721(17) -0.0147(13) 0.0030(12) 0.0116(11)
C7 0.0394(12) 0.0424(13) 0.0726(17) -0.0151(11) 0.0216(12) 0.0044(10)
N8 0.0403(10) 0.0316(8) 0.0368(9) -0.0008(7) 0.0150(7) 0.0020(7)
C9 0.0642(15) 0.0405(12) 0.0346(10) -0.0007(9) 0.0190(10) 0.0092(11)
C10 0.0650(15) 0.0376(11) 0.0358(10) -0.0069(9) 0.0062(10) 0.0008(11)
N11 0.0476(11) 0.0417(10) 0.0318(8) -0.0017(7) 0.0066(8) 0.0018(9)

loop_
_atom_type_symbol
_atom_type_description
_atom_type_scat_dispersion_real
_atom_type_scat_dispersion_imag
_atom_type_scat_source
C C 0.0033 0.0016 'International Tables Vol C Tables 4.2.6.8 and 6.1.1.4'
H H 0.0000 0.0000 'International Tables Vol C Tables 4.2.6.8 and 6.1.1.4'
N N 0.0061 0.0033 'International Tables Vol C Tables 4.2.6.8 and 6.1.1.4'
Cl Cl 0.1484 0.1585 'International Tables Vol C Tables 4.2.6.8 and 6.1.1.4'
Cu Cu 0.3201 1.2651 'International Tables Vol C Tables 4.2.6.8 and 6.1.1.4'

loop_
_geom_angle_atom_site_label_1
_geom_angle_atom_site_label_2
_geom_angle_atom_site_label_3
_geom_angle
_geom_angle_site_symmetry_1
_geom_angle_site_symmetry_3
C5 Cu1 N4 92.94(8) . 3_656
C5 Cu1 N11 162.06(9) . .
N4 Cu1 N11 90.47(8) 3_656 .
C5 Cu1 N8 92.71(8) . .
N4 Cu1 N8 169.97(7) 3_656 .
N11 Cu1 N8 81.66(8) . .
C5 Cu1 Cl1 105.96(6) . .
N4 Cu1 Cl1 97.82(5) 3_656 .
N11 Cu1 Cl1 90.99(7) . .
N8 Cu1 Cl1 88.58(5) . .
C5 N1 N2 111.7(2) . .
C5 N1 C6 128.8(2) . .
N2 N1 C6 119.5(2) . .
N3 N2 N1 106.1(2) . .
N2 N3 N4 109.67(19) . .
C5 N4 N3 108.89(18) . .
C5 N4 Cu1 133.19(15) . 3_656
N3 N4 Cu1 117.62(14) . 3_656
N1 C5 N4 103.60(19) . .
N1 C5 Cu1 122.76(16) . .
N4 C5 Cu1 133.64(16) . .
N1 C6 C7 111.8(2) . .
N1 C6 H6A 109.3 . .
C7 C6 H6A 109.3 . .
N1 C6 H6B 109.3 . .
C7 C6 H6B 109.3 . .
H6A C6 H6B 107.9 . .
N8 C7 C6 111.3(2) . .
N8 C7 H7A 109.4 . .
C6 C7 H7A 109.4 . .
N8 C7 H7B 109.4 . .
C6 C7 H7B 109.4 . .
H7A C7 H7B 108.0 . .
C7 N8 C9 112.32(19) . .
C7 N8 Cu1 119.45(14) . .
C9 N8 Cu1 107.99(14) . .
C7 N8 H8 104.8(16) . .
C9 N8 H8 106.7(16) . .
Cu1 N8 H8 104.5(16) . .
N8 C9 C10 107.49(19) . .
N8 C9 H9A 110.2 . .
C10 C9 H9A 110.2 . .
N8 C9 H9B 110.2 . .
C10 C9 H9B 110.2 . .
H9A C9 H9B 108.5 . .
N11 C10 C9 106.5(2) . .
N11 C10 H10A 110.4 . .
C9 C10 H10A 110.4 . .
N11 C10 H10B 110.4 . .
C9 C10 H10B 110.4 . .
H10A C10 H10B 108.6 . .
C10 N11 Cu1 110.88(15) . .
C10 N11 H11A 106.8(19) . .
Cu1 N11 H11A 111.0(19) . .
C10 N11 H11B 110(2) . .
Cu1 N11 H11B 108(2) . .
H11A N11 H11B 110(3) . .

loop_
_geom_bond_atom_site_label_1
_geom_bond_atom_site_label_2
_geom_bond_distance
_geom_bond_site_symmetry_2
Cu1 C5 1.991(2) .
Cu1 N4 2.0252(18) 3_656
Cu1 N11 2.046(2) .
Cu1 N8 2.0743(18) .
Cu1 Cl1 2.5822(6) .
N1 C5 1.339(3) .
N1 N2 1.356(3) .
N1 C6 1.444(3) .
N2 N3 1.278(3) .
N3 N4 1.363(3) .
N4 C5 1.349(3) .
N4 Cu1 2.0252(18) 3_656
C6 C7 1.508(4) .
C6 H6A 0.9700 .
C6 H6B 0.9700 .
C7 N8 1.461(3) .
C7 H7A 0.9700 .
C7 H7B 0.9700 .
N8 C9 1.461(3) .
N8 H8 0.94(3) .
C9 C10 1.503(4) .
C9 H9A 0.9700 .
C9 H9B 0.9700 .
C10 N11 1.474(3) .
C10 H10A 0.9700 .
C10 H10B 0.9700 .
N11 H11A 0.89(3) .
N11 H11B 0.79(3) .

loop_
_geom_hbond_atom_site_label_D
_geom_hbond_atom_site_label_H
_geom_hbond_atom_site_label_A
_geom_hbond_distance_DH
_geom_hbond_distance_HA
_geom_hbond_distance_DA
_geom_hbond_angle_DHA
_geom_hbond_site_symmetry_A
C6 H6A Cl1 0.97 2.66 3.550(3) 153. 1_455
N8 H8 Cl1 0.94(3) 2.80(3) 3.2719(19) 112.2(19) .
N8 H8 Cl1 0.94(3) 2.48(3) 3.2763(19) 143(2) 3_666
N11 H11A Cl1 0.89(3) 2.51(3) 3.328(2) 153(3) 4_566
N11 H11B N3 0.79(3) 2.53(3) 2.835(3) 105(3) 3_656

loop_
_geom_torsion_atom_site_label_1
_geom_torsion_atom_site_label_2
_geom_torsion_atom_site_label_3
_geom_torsion_atom_site_label_4
_geom_torsion
_geom_torsion_site_symmetry_1
_geom_torsion_site_symmetry_4
C5 N1 N2 N3 -0.4(3) . .
C6 N1 N2 N3 179.8(3) . .
N1 N2 N3 N4 0.4(3) . .
N2 N3 N4 C5 -0.2(3) . .
N2 N3 N4 Cu1 -174.66(18) . 3_656
N2 N1 C5 N4 0.3(3) . .
C6 N1 C5 N4 -179.9(3) . .
N2 N1 C5 Cu1 -179.36(17) . .
C6 N1 C5 Cu1 0.4(4) . .
N3 N4 C5 N1 -0.1(2) . .
Cu1 N4 C5 N1 173.20(16) 3_656 .
N3 N4 C5 Cu1 179.54(17) . .
Cu1 N4 C5 Cu1 -7.2(3) 3_656 .
C5 N1 C6 C7 -42.9(4) . .
N2 N1 C6 C7 136.8(3) . .
N1 C6 C7 N8 68.3(3) . .
C6 C7 N8 C9 179.4(2) . .
C6 C7 N8 Cu1 -52.6(3) . .
C7 N8 C9 C10 179.4(2) . .
Cu1 N8 C9 C10 45.6(2) . .
N8 C9 C10 N11 -55.1(2) . .
C9 C10 N11 Cu1 38.1(2) . .
